data_7044936
loop_
_publ_author_name
'Petzold, Holm'
'Djomgoue, Paul'
'H\"orner, Gerald'
'Lochenie, Charles'
'Weber, Birgit'
'R\"uffer, Tobias'

_publ_section_title
;
 Bis-meridional Fe<sup>2+</sup> spincrossover complexes of phenyl and
 pyridyl substituted 2-(pyridin-2-yl)-1,10-phenanthrolines.
;
_journal_issue 2
_journal_name_full 'Dalton transactions (Cambridge, England : 2003)'
_journal_page_first 491
_journal_page_last 506
_journal_paper_doi 10.1039/c7dt02320k
_journal_volume 47
_journal_year 2018
_chemical_formula_moiety 'C46 H30 Fe N6, 2(C24 H20 B)'
_chemical_formula_sum 'C94 H70 B2 Fe N6'
_chemical_formula_weight 1361.03
_space_group_crystal_system monoclinic
_space_group_IT_number 14
_space_group_name_Hall '-P 2ybc'
_space_group_name_H-M_alt 'P 1 21/c 1'
_symmetry_space_group_name_Hall '-P 2ybc'
_symmetry_space_group_name_H-M 'P 1 21/c 1'
_atom_sites_solution_hydrogens geom
_audit_creation_method SHELXL-2013
_audit_update_record
;
2017-05-12 deposited with the CCDC.
2017-12-04 downloaded from the CCDC.
;
_cell_angle_alpha 90
_cell_angle_beta 103.002(2)
_cell_angle_gamma 90
_cell_formula_units_Z 4
_cell_length_a 20.5424(3)
_cell_length_b 13.9845(2)
_cell_length_c 24.5450(4)
_cell_measurement_reflns_used 14026
_cell_measurement_temperature 110
_cell_measurement_theta_max 28.2830
_cell_measurement_theta_min 3.2770
_cell_volume 6870.39(19)
_computing_cell_refinement
;
CrysAlisPro, Agilent Technologies,
Version 1.171.36.28 (release 01-02-2013 CrysAlis171 .NET)
(compiled Feb  1 2013,16:14:44)
;
_computing_data_collection
;
CrysAlisPro, Agilent Technologies,
Version 1.171.36.28 (release 01-02-2013 CrysAlis171 .NET)
(compiled Feb  1 2013,16:14:44)
;
_computing_data_reduction
;
CrysAlisPro, Agilent Technologies,
Version 1.171.36.28 (release 01-02-2013 CrysAlis171 .NET)
(compiled Feb  1 2013,16:14:44)
;
_computing_structure_refinement 'SHELXL-2013 (Sheldrick, 2013)'
_computing_structure_solution 'SHELXS-2013 (Sheldrick, 2013)'
_diffrn_ambient_temperature 110
_diffrn_measured_fraction_theta_full 0.997
_diffrn_measured_fraction_theta_max 0.997
_diffrn_measurement_device_type 'oxford gemini s'
_diffrn_measurement_method '\w scans'
_diffrn_radiation_type MoK\a
_diffrn_radiation_wavelength 0.71073
_diffrn_reflns_av_R_equivalents 0.0263
_diffrn_reflns_av_unetI/netI 0.0273
_diffrn_reflns_Laue_measured_fraction_full 0.997
_diffrn_reflns_Laue_measured_fraction_max 0.997
_diffrn_reflns_limit_h_max 24
_diffrn_reflns_limit_h_min -24
_diffrn_reflns_limit_k_max 15
_diffrn_reflns_limit_k_min -16
_diffrn_reflns_limit_l_max 29
_diffrn_reflns_limit_l_min -28
_diffrn_reflns_number 39824
_diffrn_reflns_point_group_measured_fraction_full 0.997
_diffrn_reflns_point_group_measured_fraction_max 0.997
_diffrn_reflns_theta_full 25.000
_diffrn_reflns_theta_max 25.000
_diffrn_reflns_theta_min 2.941
_exptl_absorpt_coefficient_mu 0.276
_exptl_absorpt_correction_T_max 1.00000
_exptl_absorpt_correction_T_min 0.94054
_exptl_absorpt_correction_type multi-scan
_exptl_absorpt_process_details
;
CrysAlisPro, Agilent Technologies,
Version 1.171.36.28 (release 01-02-2013 CrysAlis171 .NET)
(compiled Feb  1 2013,16:14:44)
Empirical absorption correction using spherical harmonics,
 implemented in SCALE3 ABSPACK scaling algorithm.
;
_exptl_crystal_colour purple
_exptl_crystal_density_diffrn 1.316
_exptl_crystal_description block
_exptl_crystal_F_000 2848
_exptl_crystal_size_max 0.3
_exptl_crystal_size_mid 0.2
_exptl_crystal_size_min 0.2
_refine_diff_density_max 1.536
_refine_diff_density_min -1.044
_refine_diff_density_rms 0.064
_refine_ls_extinction_method none
_refine_ls_goodness_of_fit_ref 1.054
_refine_ls_hydrogen_treatment constr
_refine_ls_matrix_type full
_refine_ls_number_parameters 916
_refine_ls_number_reflns 12084
_refine_ls_number_restraints 927
_refine_ls_restrained_S_all 1.060
_refine_ls_R_factor_all 0.0757
_refine_ls_R_factor_gt 0.0618
_refine_ls_shift/su_max 0.001
_refine_ls_shift/su_mean 0.000
_refine_ls_structure_factor_coef Fsqd
_refine_ls_weighting_details 'w=1/[\s^2^(Fo^2^)+(0.0729P)^2^+10.7634P] where P=(Fo^2^+2Fc^2^)/3'
_refine_ls_weighting_scheme calc
_refine_ls_wR_factor_gt 0.1559
_refine_ls_wR_factor_ref 0.1640
_reflns_Friedel_coverage 0.000
_reflns_number_gt 9979
_reflns_number_total 12084
_reflns_threshold_expression 'I > 2\s(I)'
_cod_data_source_file c7dt02320k2.cif
_cod_data_source_block shelx
_cod_depositor_comments 'Adding full bibliography for 7044936--7044939.cif.'
_cod_database_code 7044936
_shelx_space_group_comment
;
The symmetry employed for this shelxl refinement is uniquely defined
by the following loop, which should always be used as a source of
symmetry information in preference to the above space-group names.
They are only intended as comments.
;
_shelxl_version_number 2013-4

loop_
_space_group_symop_operation_xyz
'x, y, z'
'-x, y+1/2, -z+1/2'
'-x, -y, -z'
'x, -y-1/2, z-1/2'

loop_
_atom_site_label
_atom_site_type_symbol
_atom_site_fract_x
_atom_site_fract_y
_atom_site_fract_z
_atom_site_U_iso_or_equiv
_atom_site_adp_type
_atom_site_occupancy
_atom_site_site_symmetry_order
_atom_site_calc_flag
_atom_site_refinement_flags_posn
_atom_site_refinement_flags_adp
C1 C 0.88039(18) 0.0630(3) 0.48270(17) 0.0514(10) Uani 1 1 d . U
H1 H 0.9027 0.0406 0.5176 0.062 Uiso 1 1 calc R U
C2 C 0.9128(2) 0.1265(3) 0.4549(2) 0.0719(13) Uani 1 1 d . U
H2 H 0.9558 0.1470 0.4712 0.086 Uiso 1 1 calc R U
C3 C 0.8817(3) 0.1584(4) 0.4044(2) 0.0844(16) Uani 1 1 d . U
H3 H 0.9032 0.2008 0.3850 0.101 Uiso 1 1 calc R U
C4 C 0.8170(3) 0.1277(3) 0.38089(17) 0.0800(15) Uani 1 1 d . U
H4 H 0.7948 0.1493 0.3458 0.096 Uiso 1 1 calc R U
C5 C 0.7861(2) 0.0647(3) 0.41039(14) 0.0471(9) Uani 1 1 d . U
C6 C 0.71875(19) 0.0247(2) 0.38968(13) 0.0416(8) Uani 1 1 d . U
C7 C 0.6757(2) 0.0393(3) 0.33733(14) 0.0492(9) Uani 1 1 d . U
H7 H 0.6870 0.0831 0.3125 0.059 Uiso 1 1 calc R U
C8 C 0.6173(2) -0.0108(3) 0.32280(14) 0.0497(9) Uani 1 1 d . U
H8 H 0.5890 -0.0012 0.2879 0.060 Uiso 1 1 calc R U
C9 C 0.59984(18) -0.0766(3) 0.36026(14) 0.0424(8) Uani 1 1 d . U
C10 C 0.54248(19) -0.1380(3) 0.34936(16) 0.0537(9) Uani 1 1 d . U
H10 H 0.5116 -0.1341 0.3153 0.064 Uiso 1 1 calc R U
C11 C 0.5331(2) -0.2019(3) 0.38856(18) 0.0601(10) Uani 1 1 d . U
H11 H 0.4958 -0.2414 0.3805 0.072 Uiso 1 1 calc R U
C12 C 0.57841(19) -0.2107(3) 0.44152(17) 0.0514(9) Uani 1 1 d . U
C13 C 0.5742(2) -0.2804(3) 0.4825(2) 0.0692(12) Uani 1 1 d . U
H13 H 0.5405 -0.3262 0.4755 0.083 Uiso 1 1 calc R U
C14 C 0.6192(2) -0.2798(3) 0.5317(2) 0.0663(12) Uani 1 1 d . U
H14 H 0.6162 -0.3256 0.5585 0.080 Uiso 1 1 calc R U
C15 C 0.67055(18) -0.2112(3) 0.54353(16) 0.0475(8) Uani 1 1 d . U
C16 C 0.63285(16) -0.1485(2) 0.45487(14) 0.0379(7) Uani 1 1 d . U
C17 C 0.64395(16) -0.0840(2) 0.41263(13) 0.0350(7) Uani 1 1 d . U
C18 C 0.71559(17) -0.2087(3) 0.59933(16) 0.0475(9) Uani 1 1 d . U
C19 C 0.7569(2) -0.2872(3) 0.61830(19) 0.0592(10) Uani 1 1 d . U
H19 H 0.7567 -0.3404 0.5955 0.071 Uiso 1 1 calc R U
C20 C 0.7980(2) -0.2845(3) 0.6714(2) 0.0695(12) Uani 1 1 d . U
H20 H 0.8262 -0.3359 0.6840 0.083 Uiso 1 1 calc R U
C21 C 0.7979(2) -0.2070(4) 0.7060(2) 0.0689(12) Uani 1 1 d . U
H21 H 0.8257 -0.2061 0.7416 0.083 Uiso 1 1 calc R U
C22 C 0.75635(19) -0.1310(3) 0.68768(19) 0.0617(11) Uani 1 1 d . U
H22 H 0.7557 -0.0790 0.7112 0.074 Uiso 1 1 calc R U
C23 C 0.71553(18) -0.1314(3) 0.63449(17) 0.0514(9) Uani 1 1 d . U
H23 H 0.6879 -0.0793 0.6223 0.062 Uiso 1 1 calc R U
C24 C 0.68064(16) 0.1269(2) 0.51190(14) 0.0412(8) Uani 1 1 d . U
H24 H 0.6535 0.1109 0.4774 0.049 Uiso 1 1 calc R U
C25 C 0.66816(18) 0.2112(3) 0.53689(16) 0.0495(9) Uani 1 1 d . U
H25 H 0.6337 0.2512 0.5192 0.059 Uiso 1 1 calc R U
C26 C 0.70753(17) 0.2355(2) 0.58847(15) 0.0437(8) Uani 1 1 d . U
H26 H 0.6995 0.2916 0.6062 0.052 Uiso 1 1 calc R U
C27 C 0.75864(16) 0.1756(2) 0.61314(13) 0.0341(7) Uani 1 1 d . U
H27 H 0.7857 0.1905 0.6478 0.041 Uiso 1 1 calc R U
C28 C 0.76932(14) 0.0925(2) 0.58551(11) 0.0270(6) Uani 1 1 d . U
C29 C 0.82314(14) 0.0247(2) 0.60673(11) 0.0264(6) Uani 1 1 d . U
C30 C 0.87059(16) 0.0306(2) 0.65792(12) 0.0353(7) Uani 1 1 d . U
H30 H 0.8710 0.0831 0.6812 0.042 Uiso 1 1 calc R U
C31 C 0.91595(16) -0.0412(2) 0.67318(13) 0.0385(7) Uani 1 1 d . U
H31 H 0.9468 -0.0381 0.7073 0.046 Uiso 1 1 calc R U
C32 C 0.91640(15) -0.1200(2) 0.63769(12) 0.0337(7) Uani 1 1 d . U
C33 C 0.95961(16) -0.2008(3) 0.64977(13) 0.0418(8) Uani 1 1 d . U
H33 H 0.9931 -0.2016 0.6824 0.050 Uiso 1 1 calc R U
C34 C 0.95257(17) -0.2762(3) 0.61451(13) 0.0427(8) Uani 1 1 d . U
H34 H 0.9805 -0.3288 0.6240 0.051 Uiso 1 1 calc R U
C35 C 0.90310(15) -0.2774(2) 0.56270(12) 0.0341(7) Uani 1 1 d . U
C36 C 0.89014(17) -0.3559(2) 0.52634(14) 0.0409(8) Uani 1 1 d . U
H36 H 0.9135 -0.4129 0.5352 0.049 Uiso 1 1 calc R U
C37 C 0.84256(17) -0.3475(2) 0.47760(14) 0.0389(7) Uani 1 1 d . U
H37 H 0.8328 -0.3997 0.4537 0.047 Uiso 1 1 calc R U
C38 C 0.80821(15) -0.2607(2) 0.46320(12) 0.0314(6) Uani 1 1 d . U
C39 C 0.86328(14) -0.1959(2) 0.54768(11) 0.0267(6) Uani 1 1 d . U
C40 C 0.86895(14) -0.1198(2) 0.58674(11) 0.0274(6) Uani 1 1 d . U
C41 C 0.76475(15) -0.2508(2) 0.40654(13) 0.0349(7) Uani 1 1 d . U
C42 C 0.71100(17) -0.3129(3) 0.38846(15) 0.0503(9) Uani 1 1 d . U
H42 H 0.7006 -0.3585 0.4128 0.060 Uiso 1 1 calc R U
C43 C 0.67304(18) -0.3064(4) 0.33396(17) 0.0620(11) Uani 1 1 d . U
H43 H 0.6364 -0.3465 0.3222 0.074 Uiso 1 1 calc R U
C44 C 0.6893(2) -0.2417(3) 0.29767(17) 0.0631(11) Uani 1 1 d . U
H44 H 0.6642 -0.2385 0.2611 0.076 Uiso 1 1 calc R U
C45 C 0.7430(2) -0.1807(3) 0.31502(15) 0.0546(10) Uani 1 1 d . U
H45 H 0.7539 -0.1365 0.2902 0.065 Uiso 1 1 calc R U
C46 C 0.78061(16) -0.1856(2) 0.36926(13) 0.0379(7) Uani 1 1 d . U
H46 H 0.8168 -0.1447 0.3807 0.046 Uiso 1 1 calc R U
C47 C 0.52558(17) 0.2555(3) 0.37161(18) 0.0510(9) Uani 1 1 d . U
C48 C 0.4959(3) 0.2030(4) 0.3235(2) 0.0874(17) Uani 1 1 d . U
H48 H 0.4955 0.2295 0.2887 0.105 Uiso 1 1 calc R U
C49 C 0.4675(3) 0.1147(4) 0.3255(3) 0.0998(19) Uani 1 1 d . U
H49 H 0.4480 0.0833 0.2925 0.120 Uiso 1 1 calc R U
C50 C 0.4676(2) 0.0721(3) 0.3761(2) 0.0750(13) Uani 1 1 d . U
H50 H 0.4482 0.0123 0.3775 0.090 Uiso 1 1 calc R U
C51 C 0.4966(2) 0.1190(3) 0.4243(2) 0.0772(13) Uani 1 1 d . U
H51 H 0.4981 0.0906 0.4588 0.093 Uiso 1 1 calc R U
C52 C 0.5240(2) 0.2097(3) 0.4216(2) 0.0648(11) Uani 1 1 d . U
H52 H 0.5422 0.2411 0.4549 0.078 Uiso 1 1 calc R U
C53 C 0.59370(15) 0.4070(2) 0.42642(13) 0.0351(7) Uani 1 1 d . U
C54 C 0.56095(16) 0.4233(2) 0.46977(14) 0.0368(7) Uani 1 1 d . U
H54 H 0.5150 0.4135 0.4626 0.044 Uiso 1 1 calc R U
C55 C 0.59333(18) 0.4535(2) 0.52288(14) 0.0417(8) Uani 1 1 d . U
H55 H 0.5695 0.4616 0.5506 0.050 Uiso 1 1 calc R U
C56 C 0.66101(18) 0.4713(2) 0.53435(15) 0.0429(8) Uani 1 1 d . U
H56 H 0.6833 0.4911 0.5698 0.051 Uiso 1 1 calc R U
C57 C 0.69529(17) 0.4595(3) 0.49261(15) 0.0451(8) Uani 1 1 d . U
H57 H 0.7407 0.4729 0.4996 0.054 Uiso 1 1 calc R U
C58 C 0.66183(16) 0.4272(3) 0.43976(14) 0.0403(8) Uani 1 1 d . U
H58 H 0.6861 0.4189 0.4124 0.048 Uiso 1 1 calc R U
C59 C 0.48545(15) 0.4341(3) 0.34521(13) 0.0411(8) Uani 1 1 d . U
C60 C 0.49136(18) 0.5316(3) 0.33779(16) 0.0527(9) Uani 1 1 d . U
H60 H 0.5340 0.5578 0.3445 0.063 Uiso 1 1 calc R U
C61 C 0.43703(19) 0.5922(3) 0.32080(17) 0.0597(11) Uani 1 1 d . U
H61 H 0.4438 0.6566 0.3143 0.072 Uiso 1 1 calc R U
C62 C 0.37301(18) 0.5570(4) 0.31366(14) 0.0559(10) Uani 1 1 d . U
H62 H 0.3363 0.5974 0.3037 0.067 Uiso 1 1 calc R U
C63 C 0.36454(17) 0.4612(4) 0.32158(14) 0.0550(10) Uani 1 1 d . U
H63 H 0.3217 0.4363 0.3169 0.066 Uiso 1 1 calc R U
C64 C 0.41936(16) 0.4012(3) 0.33649(13) 0.0466(9) Uani 1 1 d . U
H64 H 0.4120 0.3363 0.3409 0.056 Uiso 1 1 calc R U
C65 C 0.59922(16) 0.3647(3) 0.31999(14) 0.0430(8) Uani 1 1 d . U
C66 C 0.5945(3) 0.4216(5) 0.2780(2) 0.0947(19) Uani 1 1 d . U
H66 H 0.5611 0.4678 0.2725 0.114 Uiso 1 1 calc R U
C67 C 0.6366(3) 0.4187(6) 0.2399(2) 0.117(2) Uani 1 1 d . U
H67 H 0.6297 0.4629 0.2109 0.140 Uiso 1 1 calc R U
C68 C 0.6833(2) 0.3583(4) 0.24348(18) 0.0757(14) Uani 1 1 d . U
H68 H 0.7099 0.3561 0.2174 0.091 Uiso 1 1 calc R U
C69 C 0.6931(3) 0.2932(4) 0.2902(3) 0.106(2) Uani 1 1 d . U
H69 H 0.7277 0.2490 0.2959 0.127 Uiso 1 1 calc R U
C70 C 0.6506(3) 0.2972(4) 0.3264(3) 0.109(2) Uani 1 1 d . U
H70 H 0.6563 0.2539 0.3558 0.131 Uiso 1 1 calc R U
C71 C 0.93355(14) 0.3449(2) 0.56730(11) 0.0261(6) Uani 1 1 d . U
C72 C 0.86864(15) 0.3101(2) 0.54693(12) 0.0336(7) Uani 1 1 d . U
H72 H 0.8480 0.2779 0.5716 0.040 Uiso 1 1 calc R U
C73 C 0.83380(16) 0.3208(3) 0.49228(13) 0.0400(8) Uani 1 1 d . U
H73 H 0.7908 0.2964 0.4809 0.048 Uiso 1 1 calc R U
C74 C 0.86303(17) 0.3679(3) 0.45451(13) 0.0419(8) Uani 1 1 d . U
H74 H 0.8395 0.3772 0.4179 0.050 Uiso 1 1 calc R U
C75 C 0.92752(18) 0.4008(2) 0.47181(13) 0.0406(8) Uani 1 1 d . U
H75 H 0.9482 0.4310 0.4464 0.049 Uiso 1 1 calc R U
C76 C 0.96204(15) 0.3891(2) 0.52736(12) 0.0319(7) Uani 1 1 d . U
H76 H 1.0056 0.4117 0.5381 0.038 Uiso 1 1 calc R U
C77 C 1.00337(13) 0.2250(2) 0.64498(12) 0.0280(6) Uani 1 1 d . U
C78 C 0.99861(16) 0.1569(2) 0.60303(14) 0.0381(7) Uani 1 1 d . U
H78 H 0.9740 0.1717 0.5674 0.046 Uiso 1 1 calc R U
C79 C 1.02888(18) 0.0679(3) 0.61194(19) 0.0528(10) Uani 1 1 d . U
H79 H 1.0249 0.0251 0.5824 0.063 Uiso 1 1 calc R U
C80 C 1.06483(17) 0.0424(2) 0.66442(19) 0.0556(10) Uani 1 1 d . U
H80 H 1.0844 -0.0177 0.6707 0.067 Uiso 1 1 calc R U
C81 C 1.07109(16) 0.1074(2) 0.70709(17) 0.0484(9) Uani 1 1 d . U
H81 H 1.0950 0.0912 0.7427 0.058 Uiso 1 1 calc R U
C82 C 1.04191(15) 0.1972(2) 0.69737(14) 0.0362(7) Uani 1 1 d . U
H82 H 1.0481 0.2407 0.7267 0.043 Uiso 1 1 calc R U
C83 C 0.91246(13) 0.3495(2) 0.66983(11) 0.0243(6) Uani 1 1 d . U
C84 C 0.86644(14) 0.4247(2) 0.65634(12) 0.0300(6) Uani 1 1 d . U
H84 H 0.8698 0.4655 0.6271 0.036 Uiso 1 1 calc R U
C85 C 0.81634(15) 0.4409(2) 0.68463(12) 0.0345(7) Uani 1 1 d . U
H85 H 0.7868 0.4915 0.6741 0.041 Uiso 1 1 calc R U
C86 C 0.80998(15) 0.3821(3) 0.72850(12) 0.0361(7) Uani 1 1 d . U
H86 H 0.7767 0.3932 0.7479 0.043 Uiso 1 1 calc R U
C87 C 0.85362(15) 0.3070(2) 0.74287(12) 0.0339(7) Uani 1 1 d . U
H87 H 0.8497 0.2665 0.7720 0.041 Uiso 1 1 calc R U
C88 C 0.90368(14) 0.2913(2) 0.71394(11) 0.0269(6) Uani 1 1 d . U
H88 H 0.9325 0.2399 0.7244 0.032 Uiso 1 1 calc R U
C89 C 1.03143(13) 0.4100(2) 0.65335(11) 0.0238(6) Uani 1 1 d . U
C90 C 1.02394(14) 0.4988(2) 0.67710(11) 0.0256(6) Uani 1 1 d . U
H90 H 0.9820 0.5161 0.6822 0.031 Uiso 1 1 calc R U
C91 C 1.07668(15) 0.5626(2) 0.69343(11) 0.0290(6) Uani 1 1 d . U
H91 H 1.0692 0.6213 0.7088 0.035 Uiso 1 1 calc R U
C92 C 1.13983(14) 0.5400(2) 0.68719(12) 0.0297(6) Uani 1 1 d . U
H92 H 1.1751 0.5825 0.6985 0.036 Uiso 1 1 calc R U
C93 C 1.14961(15) 0.4527(2) 0.66369(13) 0.0331(7) Uani 1 1 d . U
H93 H 1.1918 0.4360 0.6590 0.040 Uiso 1 1 calc R U
C94 C 1.09648(14) 0.3900(2) 0.64719(12) 0.0304(6) Uani 1 1 d . U
H94 H 1.1043 0.3320 0.6313 0.036 Uiso 1 1 calc R U
N1 N 0.81769(13) 0.0320(2) 0.46129(12) 0.0389(6) Uani 1 1 d . U
N2 N 0.70191(11) -0.03575(16) 0.42625(9) 0.02231(12) Uani 1 1 d . U
N3 N 0.67842(13) -0.14691(18) 0.50467(11) 0.0366(6) Uani 1 1 d . U
N4 N 0.73010(11) 0.06714(16) 0.53508(9) 0.02231(12) Uani 1 1 d . U
N5 N 0.82346(11) -0.04941(16) 0.57245(9) 0.0250(5) Uani 1 1 d . U
N6 N 0.81702(11) -0.18558(17) 0.49829(9) 0.0252(5) Uani 1 1 d . U
Fe1 Fe 0.76044(2) -0.05574(3) 0.49956(2) 0.02231(12) Uani 1 1 d . U
B1 B 0.55159(18) 0.3646(3) 0.36583(17) 0.0419(9) Uani 1 1 d . U
B2 B 0.97043(16) 0.3323(2) 0.63393(13) 0.0255(6) Uani 1 1 d . U

loop_
_atom_site_aniso_label
_atom_site_aniso_U_11
_atom_site_aniso_U_22
_atom_site_aniso_U_33
_atom_site_aniso_U_23
_atom_site_aniso_U_13
_atom_site_aniso_U_12
C1 0.0411(18) 0.054(2) 0.068(2) -0.0391(18) 0.0319(17) -0.0221(16)
C2 0.076(3) 0.083(3) 0.076(3) -0.059(2) 0.057(2) -0.051(2)
C3 0.121(4) 0.088(3) 0.066(3) -0.048(2) 0.067(2) -0.077(3)
C4 0.130(4) 0.083(3) 0.039(2) -0.028(2) 0.046(2) -0.072(3)
C5 0.069(2) 0.0444(19) 0.0371(17) -0.0207(15) 0.0305(16) -0.0288(17)
C6 0.068(2) 0.0349(17) 0.0265(15) -0.0102(13) 0.0193(14) -0.0166(15)
C7 0.075(2) 0.045(2) 0.0305(17) -0.0026(14) 0.0190(16) -0.0169(18)
C8 0.064(2) 0.054(2) 0.0314(17) -0.0051(16) 0.0122(16) -0.0078(18)
C9 0.0470(18) 0.0445(19) 0.0384(17) -0.0099(14) 0.0153(14) -0.0060(15)
C10 0.048(2) 0.066(2) 0.048(2) -0.0101(18) 0.0126(16) -0.0091(18)
C11 0.051(2) 0.064(3) 0.071(2) -0.007(2) 0.0257(19) -0.0187(19)
C12 0.047(2) 0.051(2) 0.063(2) 0.0012(17) 0.0261(17) -0.0084(16)
C13 0.062(3) 0.064(3) 0.091(3) 0.014(2) 0.036(2) -0.022(2)
C14 0.061(2) 0.064(3) 0.080(3) 0.031(2) 0.029(2) -0.007(2)
C15 0.0481(19) 0.0435(19) 0.062(2) 0.0200(16) 0.0350(16) 0.0080(15)
C16 0.0399(17) 0.0313(16) 0.0503(18) -0.0004(14) 0.0269(14) -0.0008(13)
C17 0.0424(17) 0.0313(16) 0.0351(16) -0.0068(13) 0.0168(13) -0.0017(13)
C18 0.0412(18) 0.0476(19) 0.061(2) 0.0308(16) 0.0269(16) 0.0070(15)
C19 0.055(2) 0.046(2) 0.083(3) 0.032(2) 0.030(2) 0.0069(17)
C20 0.053(2) 0.066(3) 0.088(3) 0.049(2) 0.014(2) 0.009(2)
C21 0.050(2) 0.076(3) 0.080(3) 0.035(2) 0.012(2) -0.004(2)
C22 0.047(2) 0.070(3) 0.069(3) 0.021(2) 0.0165(18) -0.0018(19)
C23 0.0411(19) 0.049(2) 0.072(2) 0.0236(18) 0.0286(17) 0.0097(16)
C24 0.0349(17) 0.0429(18) 0.0415(18) 0.0094(15) -0.0005(14) 0.0031(14)
C25 0.0424(19) 0.0403(19) 0.064(2) 0.0091(17) 0.0080(16) 0.0116(15)
C26 0.0490(19) 0.0350(17) 0.052(2) -0.0002(15) 0.0217(16) 0.0048(15)
C27 0.0427(17) 0.0333(16) 0.0301(15) -0.0013(12) 0.0165(13) -0.0031(13)
C28 0.0321(14) 0.0287(14) 0.0222(13) 0.0008(11) 0.0103(11) -0.0034(12)
C29 0.0314(14) 0.0284(14) 0.0202(13) -0.0003(11) 0.0078(11) -0.0040(11)
C30 0.0437(17) 0.0383(17) 0.0219(14) -0.0026(12) 0.0031(12) -0.0026(14)
C31 0.0385(17) 0.0506(19) 0.0220(14) 0.0004(13) -0.0026(12) -0.0013(14)
C32 0.0339(16) 0.0438(17) 0.0219(14) 0.0050(12) 0.0030(12) 0.0022(13)
C33 0.0378(17) 0.058(2) 0.0265(15) 0.0092(14) 0.0014(13) 0.0119(15)
C34 0.0441(18) 0.049(2) 0.0358(17) 0.0132(15) 0.0113(14) 0.0194(15)
C35 0.0380(16) 0.0349(16) 0.0323(15) 0.0077(12) 0.0141(12) 0.0101(13)
C36 0.0471(19) 0.0356(17) 0.0460(18) 0.0040(14) 0.0234(15) 0.0123(14)
C37 0.0465(18) 0.0340(17) 0.0411(17) -0.0078(14) 0.0200(14) 0.0005(14)
C38 0.0330(15) 0.0338(15) 0.0316(15) -0.0062(12) 0.0159(12) -0.0054(12)
C39 0.0263(14) 0.0305(14) 0.0247(13) 0.0038(11) 0.0089(11) 0.0016(11)
C40 0.0282(14) 0.0322(15) 0.0215(13) 0.0037(11) 0.0050(11) 0.0010(12)
C41 0.0311(15) 0.0407(17) 0.0343(15) -0.0162(13) 0.0102(12) 0.0020(13)
C42 0.0420(18) 0.065(2) 0.0472(19) -0.0254(17) 0.0177(15) -0.0108(17)
C43 0.0362(19) 0.089(3) 0.057(2) -0.039(2) 0.0031(16) -0.0049(19)
C44 0.051(2) 0.085(3) 0.046(2) -0.027(2) -0.0046(17) 0.014(2)
C45 0.063(2) 0.058(2) 0.0382(18) -0.0056(17) 0.0008(16) 0.0179(19)
C46 0.0408(17) 0.0370(17) 0.0338(16) -0.0084(13) 0.0034(13) 0.0067(14)
C47 0.0300(17) 0.052(2) 0.077(2) -0.0183(18) 0.0246(17) -0.0021(15)
C48 0.108(4) 0.087(3) 0.086(3) -0.042(3) 0.062(3) -0.050(3)
C49 0.120(4) 0.090(4) 0.111(4) -0.052(3) 0.072(3) -0.056(3)
C50 0.056(2) 0.052(2) 0.130(4) -0.029(2) 0.047(3) -0.013(2)
C51 0.070(3) 0.044(2) 0.109(4) 0.006(2) 0.002(3) 0.001(2)
C52 0.056(2) 0.045(2) 0.080(3) 0.004(2) -0.013(2) 0.0000(18)
C53 0.0305(15) 0.0354(17) 0.0409(16) 0.0026(13) 0.0112(12) 0.0037(13)
C54 0.0327(16) 0.0350(17) 0.0451(17) 0.0028(14) 0.0139(13) 0.0053(13)
C55 0.0518(19) 0.0344(17) 0.0442(18) 0.0047(14) 0.0218(15) 0.0126(15)
C56 0.0485(19) 0.0394(18) 0.0393(18) -0.0029(15) 0.0067(14) 0.0091(15)
C57 0.0342(17) 0.050(2) 0.0490(19) -0.0046(16) 0.0045(14) 0.0005(15)
C58 0.0296(15) 0.052(2) 0.0405(17) -0.0032(15) 0.0110(13) 0.0023(14)
C59 0.0284(15) 0.062(2) 0.0341(17) -0.0183(15) 0.0087(12) -0.0010(14)
C60 0.0309(17) 0.060(2) 0.062(2) -0.0213(18) 0.0001(16) 0.0008(16)
C61 0.048(2) 0.067(2) 0.057(2) -0.022(2) -0.0042(17) 0.0119(18)
C62 0.0351(18) 0.099(3) 0.0285(17) -0.0163(19) -0.0043(14) 0.0202(19)
C63 0.0290(17) 0.106(3) 0.0293(17) -0.0042(19) 0.0055(13) 0.0053(19)
C64 0.0301(16) 0.081(3) 0.0301(17) -0.0021(17) 0.0090(13) -0.0026(16)
C65 0.0285(16) 0.059(2) 0.0424(18) -0.0189(16) 0.0095(13) -0.0047(15)
C66 0.078(3) 0.142(5) 0.077(3) 0.032(3) 0.045(3) 0.045(3)
C67 0.089(4) 0.202(7) 0.074(3) 0.051(4) 0.050(3) 0.056(4)
C68 0.044(2) 0.133(4) 0.057(2) -0.038(3) 0.0254(19) -0.002(2)
C69 0.106(4) 0.086(4) 0.155(5) 0.001(3) 0.092(4) 0.013(3)
C70 0.112(4) 0.077(3) 0.175(6) 0.024(4) 0.106(4) 0.026(3)
C71 0.0283(14) 0.0263(14) 0.0251(14) -0.0028(11) 0.0091(11) 0.0029(11)
C72 0.0301(15) 0.0464(18) 0.0259(14) -0.0014(13) 0.0094(11) -0.0035(13)
C73 0.0318(16) 0.058(2) 0.0302(16) -0.0061(15) 0.0059(12) -0.0029(15)
C74 0.0458(18) 0.054(2) 0.0242(15) -0.0015(14) 0.0037(13) 0.0007(16)
C75 0.056(2) 0.0435(19) 0.0256(15) 0.0000(14) 0.0166(14) -0.0090(16)
C76 0.0344(16) 0.0353(16) 0.0282(14) -0.0042(12) 0.0114(12) -0.0061(13)
C77 0.0230(14) 0.0249(14) 0.0368(15) 0.0011(12) 0.0077(11) -0.0025(11)
C78 0.0338(16) 0.0308(16) 0.0473(18) -0.0071(14) 0.0039(14) 0.0000(13)
C79 0.0398(19) 0.0319(18) 0.082(3) -0.0174(17) 0.0036(18) 0.0018(15)
C80 0.0351(18) 0.0255(17) 0.098(3) 0.0027(18) -0.0025(18) 0.0037(14)
C81 0.0325(17) 0.0356(18) 0.070(2) 0.0150(16) -0.0028(16) -0.0013(14)
C82 0.0333(16) 0.0310(16) 0.0419(17) 0.0051(13) 0.0036(13) 0.0001(13)
C83 0.0234(13) 0.0283(14) 0.0202(13) -0.0031(11) 0.0026(10) -0.0033(11)
C84 0.0287(15) 0.0360(16) 0.0259(14) 0.0040(12) 0.0072(11) 0.0019(12)
C85 0.0256(15) 0.0494(19) 0.0279(15) 0.0008(13) 0.0047(12) 0.0071(13)
C86 0.0267(15) 0.060(2) 0.0228(14) -0.0028(14) 0.0082(12) -0.0010(14)
C87 0.0379(16) 0.0458(18) 0.0190(13) 0.0007(13) 0.0084(12) -0.0048(14)
C88 0.0290(14) 0.0307(15) 0.0196(13) -0.0015(11) 0.0024(11) -0.0025(12)
C89 0.0267(13) 0.0261(14) 0.0183(13) 0.0040(11) 0.0046(10) 0.0031(11)
C90 0.0262(14) 0.0273(14) 0.0230(13) 0.0031(11) 0.0052(11) 0.0045(11)
C91 0.0372(15) 0.0261(14) 0.0219(14) -0.0022(11) 0.0032(11) 0.0013(12)
C92 0.0281(14) 0.0332(16) 0.0249(14) 0.0004(12) -0.0001(11) -0.0065(12)
C93 0.0253(14) 0.0377(17) 0.0366(16) -0.0025(13) 0.0076(12) 0.0017(12)
C94 0.0300(15) 0.0289(15) 0.0333(16) -0.0029(12) 0.0094(12) 0.0032(12)
N1 0.0404(14) 0.0395(15) 0.0432(15) -0.0200(12) 0.0230(12) -0.0144(12)
N2 0.0258(2) 0.0231(2) 0.0181(2) 0.00124(15) 0.00499(14) -0.00010(15)
N3 0.0438(15) 0.0298(13) 0.0435(15) 0.0089(11) 0.0250(12) 0.0068(11)
N4 0.0258(2) 0.0231(2) 0.0181(2) 0.00124(15) 0.00499(14) -0.00010(15)
N5 0.0301(12) 0.0266(12) 0.0183(11) 0.0014(9) 0.0054(9) -0.0002(10)
N6 0.0261(12) 0.0288(12) 0.0221(11) 0.0001(9) 0.0082(9) -0.0022(10)
Fe1 0.0258(2) 0.0231(2) 0.0181(2) 0.00124(15) 0.00499(14) -0.00010(15)
B1 0.0269(17) 0.054(2) 0.046(2) -0.0123(17) 0.0116(15) -0.0012(16)
B2 0.0284(15) 0.0256(15) 0.0229(15) 0.0008(12) 0.0066(12) 0.0015(12)

loop_
_atom_type_symbol
_atom_type_description
_atom_type_scat_dispersion_real
_atom_type_scat_dispersion_imag
_atom_type_scat_source
C C 0.0033 0.0016 'International Tables Vol C Tables 4.2.6.8 and 6.1.1.4'
N N 0.0061 0.0033 'International Tables Vol C Tables 4.2.6.8 and 6.1.1.4'
Fe Fe 0.3463 0.8444 'International Tables Vol C Tables 4.2.6.8 and 6.1.1.4'
B B 0.0013 0.0007 'International Tables Vol C Tables 4.2.6.8 and 6.1.1.4'
H H 0.0000 0.0000 'International Tables Vol C Tables 4.2.6.8 and 6.1.1.4'

loop_
_geom_angle_atom_site_label_1
_geom_angle_atom_site_label_2
_geom_angle_atom_site_label_3
_geom_angle
N1 C1 C2 122.6(4)
N1 C1 H1 118.7
C2 C1 H1 118.7
C3 C2 C1 119.4(4)
C3 C2 H2 120.3
C1 C2 H2 120.3
C2 C3 C4 119.5(4)
C2 C3 H3 120.2
C4 C3 H3 120.2
C5 C4 C3 119.2(5)
C5 C4 H4 120.4
C3 C4 H4 120.4
N1 C5 C4 121.2(4)
N1 C5 C6 114.2(3)
C4 C5 C6 124.6(4)
N2 C6 C7 120.2(3)
N2 C6 C5 112.0(3)
C7 C6 C5 127.7(3)
C8 C7 C6 120.1(3)
C8 C7 H7 120.0
C6 C7 H7 120.0
C7 C8 C9 120.3(3)
C7 C8 H8 119.9
C9 C8 H8 119.9
C17 C9 C8 116.2(3)
C17 C9 C10 117.5(3)
C8 C9 C10 126.2(3)
C11 C10 C9 120.2(4)
C11 C10 H10 119.9
C9 C10 H10 119.9
C10 C11 C12 122.4(4)
C10 C11 H11 118.8
C12 C11 H11 118.8
C16 C12 C13 115.8(4)
C16 C12 C11 119.0(3)
C13 C12 C11 125.2(4)
C14 C13 C12 119.6(4)
C14 C13 H13 120.2
C12 C13 H13 120.2
C13 C14 C15 121.4(4)
C13 C14 H14 119.3
C15 C14 H14 119.3
N3 C15 C14 120.9(4)
N3 C15 C18 119.5(3)
C14 C15 C18 119.6(3)
N3 C16 C12 125.0(3)
N3 C16 C17 116.8(3)
C12 C16 C17 118.2(3)
N2 C17 C9 123.0(3)
N2 C17 C16 114.4(3)
C9 C17 C16 122.4(3)
C23 C18 C19 119.4(4)
C23 C18 C15 120.7(3)
C19 C18 C15 119.9(4)
C20 C19 C18 119.1(4)
C20 C19 H19 120.4
C18 C19 H19 120.4
C21 C20 C19 121.0(4)
C21 C20 H20 119.5
C19 C20 H20 119.5
C22 C21 C20 119.7(4)
C22 C21 H21 120.2
C20 C21 H21 120.2
C21 C22 C23 120.4(5)
C21 C22 H22 119.8
C23 C22 H22 119.8
C22 C23 C18 120.4(4)
C22 C23 H23 119.8
C18 C23 H23 119.8
N4 C24 C25 122.9(3)
N4 C24 H24 118.5
C25 C24 H24 118.5
C24 C25 C26 119.2(3)
C24 C25 H25 120.4
C26 C25 H25 120.4
C27 C26 C25 119.1(3)
C27 C26 H26 120.5
C25 C26 H26 120.5
C26 C27 C28 119.0(3)
C26 C27 H27 120.5
C28 C27 H27 120.5
N4 C28 C27 122.4(3)
N4 C28 C29 113.6(2)
C27 C28 C29 124.0(3)
N5 C29 C30 120.5(3)
N5 C29 C28 112.9(2)
C30 C29 C28 126.6(3)
C31 C30 C29 119.7(3)
C31 C30 H30 120.2
C29 C30 H30 120.2
C30 C31 C32 120.4(3)
C30 C31 H31 119.8
C32 C31 H31 119.8
C40 C32 C31 116.8(3)
C40 C32 C33 117.5(3)
C31 C32 C33 125.6(3)
C34 C33 C32 120.9(3)
C34 C33 H33 119.6
C32 C33 H33 119.6
C33 C34 C35 121.9(3)
C33 C34 H34 119.1
C35 C34 H34 119.1
C36 C35 C39 116.9(3)
C36 C35 C34 124.5(3)
C39 C35 C34 118.5(3)
C37 C36 C35 119.0(3)
C37 C36 H36 120.5
C35 C36 H36 120.5
C36 C37 C38 120.8(3)
C36 C37 H37 119.6
C38 C37 H37 119.6
N6 C38 C37 121.7(3)
N6 C38 C41 119.7(3)
C37 C38 C41 118.6(3)
N6 C39 C35 124.4(3)
N6 C39 C40 117.0(2)
C35 C39 C40 118.5(3)
N5 C40 C32 122.4(3)
N5 C40 C39 115.1(2)
C32 C40 C39 122.4(3)
C46 C41 C42 119.2(3)
C46 C41 C38 120.1(3)
C42 C41 C38 120.5(3)
C43 C42 C41 119.8(4)
C43 C42 H42 120.1
C41 C42 H42 120.1
C44 C43 C42 120.3(4)
C44 C43 H43 119.8
C42 C43 H43 119.8
C43 C44 C45 120.2(4)
C43 C44 H44 119.9
C45 C44 H44 119.9
C46 C45 C44 120.0(4)
C46 C45 H45 120.0
C44 C45 H45 120.0
C45 C46 C41 120.4(3)
C45 C46 H46 119.8
C41 C46 H46 119.8
C52 C47 C48 114.1(4)
C52 C47 B1 125.4(3)
C48 C47 B1 120.2(4)
C49 C48 C47 123.1(5)
C49 C48 H48 118.4
C47 C48 H48 118.4
C48 C49 C50 120.5(5)
C48 C49 H49 119.7
C50 C49 H49 119.7
C51 C50 C49 119.0(5)
C51 C50 H50 120.5
C49 C50 H50 120.5
C50 C51 C52 119.8(5)
C50 C51 H51 120.1
C52 C51 H51 120.1
C47 C52 C51 123.4(4)
C47 C52 H52 118.3
C51 C52 H52 118.3
C58 C53 C54 114.7(3)
C58 C53 B1 125.4(3)
C54 C53 B1 119.9(3)
C55 C54 C53 123.5(3)
C55 C54 H54 118.2
C53 C54 H54 118.2
C56 C55 C54 119.7(3)
C56 C55 H55 120.2
C54 C55 H55 120.2
C57 C56 C55 119.2(3)
C57 C56 H56 120.4
C55 C56 H56 120.4
C56 C57 C58 120.1(3)
C56 C57 H57 119.9
C58 C57 H57 119.9
C53 C58 C57 122.8(3)
C53 C58 H58 118.6
C57 C58 H58 118.6
C60 C59 C64 114.4(3)
C60 C59 B1 121.9(3)
C64 C59 B1 123.6(3)
C59 C60 C61 123.5(4)
C59 C60 H60 118.2
C61 C60 H60 118.2
C62 C61 C60 119.9(4)
C62 C61 H61 120.0
C60 C61 H61 120.0
C63 C62 C61 118.7(4)
C63 C62 H62 120.7
C61 C62 H62 120.7
C62 C63 C64 120.5(4)
C62 C63 H63 119.7
C64 C63 H63 119.7
C63 C64 C59 122.8(4)
C63 C64 H64 118.6
C59 C64 H64 118.6
C66 C65 C70 115.2(4)
C66 C65 B1 126.7(4)
C70 C65 B1 118.2(4)
C65 C66 C67 124.5(5)
C65 C66 H66 117.8
C67 C66 H66 117.8
C68 C67 C66 122.8(6)
C68 C67 H67 118.6
C66 C67 H67 118.6
C67 C68 C69 116.3(4)
C67 C68 H68 121.8
C69 C68 H68 121.8
C70 C69 C68 119.4(5)
C70 C69 H69 120.3
C68 C69 H69 120.3
C69 C70 C65 121.8(6)
C69 C70 H70 119.1
C65 C70 H70 119.1
C76 C71 C72 114.8(3)
C76 C71 B2 124.9(3)
C72 C71 B2 120.3(2)
C73 C72 C71 123.6(3)
C73 C72 H72 118.2
C71 C72 H72 118.2
C72 C73 C74 119.8(3)
C72 C73 H73 120.1
C74 C73 H73 120.1
C75 C74 C73 119.1(3)
C75 C74 H74 120.4
C73 C74 H74 120.4
C74 C75 C76 120.2(3)
C74 C75 H75 119.9
C76 C75 H75 119.9
C71 C76 C75 122.4(3)
C71 C76 H76 118.8
C75 C76 H76 118.8
C78 C77 C82 114.8(3)
C78 C77 B2 123.1(3)
C82 C77 B2 122.0(3)
C79 C78 C77 123.0(3)
C79 C78 H78 118.5
C77 C78 H78 118.5
C80 C79 C78 120.4(4)
C80 C79 H79 119.8
C78 C79 H79 119.8
C81 C80 C79 118.7(3)
C81 C80 H80 120.6
C79 C80 H80 120.6
C80 C81 C82 120.4(3)
C80 C81 H81 119.8
C82 C81 H81 119.8
C81 C82 C77 122.7(3)
C81 C82 H82 118.7
C77 C82 H82 118.7
C88 C83 C84 114.9(3)
C88 C83 B2 124.3(2)
C84 C83 B2 120.8(2)
C85 C84 C83 122.8(3)
C85 C84 H84 118.6
C83 C84 H84 118.6
C84 C85 C86 120.3(3)
C84 C85 H85 119.9
C86 C85 H85 119.9
C87 C86 C85 118.9(3)
C87 C86 H86 120.5
C85 C86 H86 120.5
C86 C87 C88 120.2(3)
C86 C87 H87 119.9
C88 C87 H87 119.9
C87 C88 C83 122.8(3)
C87 C88 H88 118.6
C83 C88 H88 118.6
C90 C89 C94 114.8(3)
C90 C89 B2 124.1(2)
C94 C89 B2 121.2(2)
C91 C90 C89 122.6(3)
C91 C90 H90 118.7
C89 C90 H90 118.7
C92 C91 C90 120.9(3)
C92 C91 H91 119.6
C90 C91 H91 119.6
C91 C92 C93 118.5(3)
C91 C92 H92 120.8
C93 C92 H92 120.8
C92 C93 C94 120.0(3)
C92 C93 H93 120.0
C94 C93 H93 120.0
C93 C94 C89 123.2(3)
C93 C94 H94 118.4
C89 C94 H94 118.4
C1 N1 C5 118.0(3)
C1 N1 Fe1 127.2(3)
C5 N1 Fe1 114.6(2)
C6 N2 C17 120.0(3)
C6 N2 Fe1 120.9(2)
C17 N2 Fe1 119.10(19)
C15 N3 C16 117.2(3)
C15 N3 Fe1 131.4(3)
C16 N3 Fe1 110.39(19)
C24 N4 C28 117.4(3)
C24 N4 Fe1 127.3(2)
C28 N4 Fe1 115.04(18)
C29 N5 C40 120.2(2)
C29 N5 Fe1 120.94(19)
C40 N5 Fe1 118.77(18)
C38 N6 C39 116.9(2)
C38 N6 Fe1 132.1(2)
C39 N6 Fe1 110.13(17)
N2 Fe1 N5 168.84(10)
N2 Fe1 N1 77.93(10)
N5 Fe1 N1 93.52(10)
N2 Fe1 N4 95.02(9)
N5 Fe1 N4 77.25(9)
N1 Fe1 N4 87.41(9)
N2 Fe1 N3 78.98(10)
N5 Fe1 N3 109.91(10)
N1 Fe1 N3 156.52(11)
N4 Fe1 N3 98.82(9)
N2 Fe1 N6 109.27(9)
N5 Fe1 N6 78.70(9)
N1 Fe1 N6 97.45(10)
N4 Fe1 N6 155.71(9)
N3 Fe1 N6 86.18(9)
C47 B1 C65 108.4(3)
C47 B1 C53 111.9(3)
C65 B1 C53 110.0(3)
C47 B1 C59 108.3(3)
C65 B1 C59 111.3(3)
C53 B1 C59 106.9(3)
C77 B2 C89 107.3(2)
C77 B2 C71 110.0(2)
C89 B2 C71 111.5(2)
C77 B2 C83 111.4(2)
C89 B2 C83 110.1(2)
C71 B2 C83 106.7(2)

loop_
_geom_bond_atom_site_label_1
_geom_bond_atom_site_label_2
_geom_bond_distance
C1 N1 1.348(4)
C1 C2 1.379(6)
C1 H1 0.9300
C2 C3 1.338(7)
C2 H2 0.9300
C3 C4 1.392(7)
C3 H3 0.9300
C4 C5 1.382(5)
C4 H4 0.9300
C5 N1 1.351(5)
C5 C6 1.472(5)
C6 N2 1.334(4)
C6 C7 1.401(5)
C7 C8 1.365(5)
C7 H7 0.9300
C8 C9 1.404(5)
C8 H8 0.9300
C9 C17 1.400(5)
C9 C10 1.434(5)
C10 C11 1.358(6)
C10 H10 0.9300
C11 C12 1.423(6)
C11 H11 0.9300
C12 C16 1.397(5)
C12 C13 1.417(6)
C13 C14 1.346(6)
C13 H13 0.9300
C14 C15 1.407(6)
C14 H14 0.9300
C15 N3 1.347(4)
C15 C18 1.471(5)
C16 N3 1.362(4)
C16 C17 1.431(4)
C17 N2 1.344(4)
C18 C23 1.384(6)
C18 C19 1.401(5)
C19 C20 1.386(6)
C19 H19 0.9300
C20 C21 1.377(7)
C20 H20 0.9300
C21 C22 1.373(6)
C21 H21 0.9300
C22 C23 1.384(6)
C22 H22 0.9300
C23 H23 0.9300
C24 N4 1.340(4)
C24 C25 1.378(5)
C24 H24 0.9300
C25 C26 1.383(5)
C25 H25 0.9300
C26 C27 1.372(5)
C26 H26 0.9300
C27 C28 1.388(4)
C27 H27 0.9300
C28 N4 1.363(3)
C28 C29 1.461(4)
C29 N5 1.335(4)
C29 C30 1.409(4)
C30 C31 1.364(5)
C30 H30 0.9300
C31 C32 1.405(5)
C31 H31 0.9300
C32 C40 1.402(4)
C32 C33 1.426(5)
C33 C34 1.351(5)
C33 H33 0.9300
C34 C35 1.438(4)
C34 H34 0.9300
C35 C36 1.402(5)
C35 C39 1.403(4)
C36 C37 1.369(5)
C36 H36 0.9300
C37 C38 1.409(5)
C37 H37 0.9300
C38 N6 1.345(4)
C38 C41 1.480(4)
C39 N6 1.369(4)
C39 C40 1.419(4)
C40 N5 1.348(4)
C41 C46 1.382(5)
C41 C42 1.396(5)
C42 C43 1.392(5)
C42 H42 0.9300
C43 C44 1.363(6)
C43 H43 0.9300
C44 C45 1.384(6)
C44 H44 0.9300
C45 C46 1.382(5)
C45 H45 0.9300
C46 H46 0.9300
C47 C52 1.390(6)
C47 C48 1.408(6)
C47 B1 1.633(6)
C48 C49 1.371(7)
C48 H48 0.9300
C49 C50 1.377(8)
C49 H49 0.9300
C50 C51 1.366(7)
C50 H50 0.9300
C51 C52 1.396(6)
C51 H51 0.9300
C52 H52 0.9300
C53 C58 1.393(4)
C53 C54 1.400(4)
C53 B1 1.653(5)
C54 C55 1.389(5)
C54 H54 0.9300
C55 C56 1.378(5)
C55 H55 0.9300
C56 C57 1.378(5)
C56 H56 0.9300
C57 C58 1.399(5)
C57 H57 0.9300
C58 H58 0.9300
C59 C60 1.383(5)
C59 C64 1.404(5)
C59 B1 1.655(5)
C60 C61 1.389(5)
C60 H60 0.9300
C61 C62 1.378(6)
C61 H61 0.9300
C62 C63 1.370(6)
C62 H62 0.9300
C63 C64 1.386(5)
C63 H63 0.9300
C64 H64 0.9300
C65 C66 1.288(6)
C65 C70 1.397(6)
C65 B1 1.649(5)
C66 C67 1.411(6)
C66 H66 0.9300
C67 C68 1.266(7)
C67 H67 0.9300
C68 C69 1.443(8)
C68 H68 0.9300
C69 C70 1.378(7)
C69 H69 0.9300
C70 H70 0.9300
C71 C76 1.394(4)
C71 C72 1.402(4)
C71 B2 1.650(4)
C72 C73 1.379(4)
C72 H72 0.9300
C73 C74 1.380(5)
C73 H73 0.9300
C74 C75 1.376(5)
C74 H74 0.9300
C75 C76 1.398(4)
C75 H75 0.9300
C76 H76 0.9300
C77 C78 1.389(4)
C77 C82 1.405(4)
C77 B2 1.644(4)
C78 C79 1.387(5)
C78 H78 0.9300
C79 C80 1.380(6)
C79 H79 0.9300
C80 C81 1.370(6)
C80 H80 0.9300
C81 C82 1.389(5)
C81 H81 0.9300
C82 H82 0.9300
C83 C88 1.398(4)
C83 C84 1.404(4)
C83 B2 1.650(4)
C84 C85 1.383(4)
C84 H84 0.9300
C85 C86 1.384(4)
C85 H85 0.9300
C86 C87 1.374(5)
C86 H86 0.9300
C87 C88 1.392(4)
C87 H87 0.9300
C88 H88 0.9300
C89 C90 1.395(4)
C89 C94 1.406(4)
C89 B2 1.646(4)
C90 C91 1.391(4)
C90 H90 0.9300
C91 C92 1.377(4)
C91 H91 0.9300
C92 C93 1.385(4)
C92 H92 0.9300
C93 C94 1.387(4)
C93 H93 0.9300
C94 H94 0.9300
N1 Fe1 2.066(3)
N2 Fe1 1.946(2)
N3 Fe1 2.139(3)
N4 Fe1 2.085(2)
N5 Fe1 1.960(2)
N6 Fe1 2.160(2)

loop_
_geom_torsion_atom_site_label_1
_geom_torsion_atom_site_label_2
_geom_torsion_atom_site_label_3
_geom_torsion_atom_site_label_4
_geom_torsion
N1 C1 C2 C3 -0.8(6)
C1 C2 C3 C4 0.6(7)
C2 C3 C4 C5 0.0(7)
C3 C4 C5 N1 -0.4(6)
C3 C4 C5 C6 -178.2(4)
N1 C5 C6 N2 0.8(4)
C4 C5 C6 N2 178.7(4)
N1 C5 C6 C7 -175.3(3)
C4 C5 C6 C7 2.6(6)
N2 C6 C7 C8 -2.1(5)
C5 C6 C7 C8 173.6(4)
C6 C7 C8 C9 0.4(6)
C7 C8 C9 C17 2.4(5)
C7 C8 C9 C10 -175.9(4)
C17 C9 C10 C11 -1.4(5)
C8 C9 C10 C11 176.8(4)
C9 C10 C11 C12 0.5(6)
C10 C11 C12 C16 3.0(6)
C10 C11 C12 C13 -175.2(4)
C16 C12 C13 C14 3.5(6)
C11 C12 C13 C14 -178.3(4)
C12 C13 C14 C15 0.0(7)
C13 C14 C15 N3 -3.5(6)
C13 C14 C15 C18 175.5(4)
C13 C12 C16 N3 -4.1(5)
C11 C12 C16 N3 177.5(3)
C13 C12 C16 C17 173.0(3)
C11 C12 C16 C17 -5.4(5)
C8 C9 C17 N2 -3.6(5)
C10 C9 C17 N2 174.8(3)
C8 C9 C17 C16 -179.6(3)
C10 C9 C17 C16 -1.2(5)
N3 C16 C17 N2 5.7(4)
C12 C16 C17 N2 -171.6(3)
N3 C16 C17 C9 -178.1(3)
C12 C16 C17 C9 4.6(5)
N3 C15 C18 C23 65.1(4)
C14 C15 C18 C23 -113.9(4)
N3 C15 C18 C19 -117.9(4)
C14 C15 C18 C19 63.2(5)
C23 C18 C19 C20 -1.6(5)
C15 C18 C19 C20 -178.6(3)
C18 C19 C20 C21 1.2(6)
C19 C20 C21 C22 0.0(6)
C20 C21 C22 C23 -1.0(6)
C21 C22 C23 C18 0.6(6)
C19 C18 C23 C22 0.7(5)
C15 C18 C23 C22 177.7(3)
N4 C24 C25 C26 -0.8(5)
C24 C25 C26 C27 0.9(5)
C25 C26 C27 C28 0.1(5)
C26 C27 C28 N4 -1.2(4)
C26 C27 C28 C29 178.2(3)
N4 C28 C29 N5 0.0(3)
C27 C28 C29 N5 -179.5(3)
N4 C28 C29 C30 -178.6(3)
C27 C28 C29 C30 1.9(5)
N5 C29 C30 C31 -1.8(4)
C28 C29 C30 C31 176.7(3)
C29 C30 C31 C32 1.2(5)
C30 C31 C32 C40 0.5(5)
C30 C31 C32 C33 -177.7(3)
C40 C32 C33 C34 -3.2(5)
C31 C32 C33 C34 174.9(3)
C32 C33 C34 C35 2.1(5)
C33 C34 C35 C36 -175.2(3)
C33 C34 C35 C39 2.8(5)
C39 C35 C36 C37 3.3(4)
C34 C35 C36 C37 -178.7(3)
C35 C36 C37 C38 1.7(5)
C36 C37 C38 N6 -5.0(5)
C36 C37 C38 C41 171.1(3)
C36 C35 C39 N6 -5.6(4)
C34 C35 C39 N6 176.3(3)
C36 C35 C39 C40 172.0(3)
C34 C35 C39 C40 -6.2(4)
C31 C32 C40 N5 -1.8(4)
C33 C32 C40 N5 176.5(3)
C31 C32 C40 C39 -178.7(3)
C33 C32 C40 C39 -0.4(4)
N6 C39 C40 N5 5.7(4)
C35 C39 C40 N5 -172.0(3)
N6 C39 C40 C32 -177.2(3)
C35 C39 C40 C32 5.1(4)
N6 C38 C41 C46 61.6(4)
C37 C38 C41 C46 -114.6(3)
N6 C38 C41 C42 -124.2(3)
C37 C38 C41 C42 59.6(4)
C46 C41 C42 C43 -1.9(5)
C38 C41 C42 C43 -176.2(3)
C41 C42 C43 C44 2.0(6)
C42 C43 C44 C45 -1.1(6)
C43 C44 C45 C46 0.2(6)
C44 C45 C46 C41 -0.2(5)
C42 C41 C46 C45 1.1(5)
C38 C41 C46 C45 175.3(3)
C52 C47 C48 C49 0.4(7)
B1 C47 C48 C49 -173.8(5)
C47 C48 C49 C50 -0.7(9)
C48 C49 C50 C51 -0.3(8)
C49 C50 C51 C52 1.6(7)
C48 C47 C52 C51 1.0(6)
B1 C47 C52 C51 174.9(4)
C50 C51 C52 C47 -2.1(7)
C58 C53 C54 C55 -2.6(5)
B1 C53 C54 C55 176.1(3)
C53 C54 C55 C56 1.8(5)
C54 C55 C56 C57 0.4(5)
C55 C56 C57 C58 -1.7(5)
C54 C53 C58 C57 1.2(5)
B1 C53 C58 C57 -177.4(3)
C56 C57 C58 C53 0.9(6)
C64 C59 C60 C61 -2.6(5)
B1 C59 C60 C61 -179.7(3)
C59 C60 C61 C62 3.9(6)
C60 C61 C62 C63 -2.4(6)
C61 C62 C63 C64 0.0(5)
C62 C63 C64 C59 1.2(5)
C60 C59 C64 C63 0.1(5)
B1 C59 C64 C63 177.1(3)
C70 C65 C66 C67 0.4(9)
B1 C65 C66 C67 -179.9(6)
C65 C66 C67 C68 0.3(12)
C66 C67 C68 C69 -1.8(10)
C67 C68 C69 C70 2.5(9)
C68 C69 C70 C65 -1.9(10)
C66 C65 C70 C69 0.4(9)
B1 C65 C70 C69 -179.3(5)
C76 C71 C72 C73 -2.2(5)
B2 C71 C72 C73 177.7(3)
C71 C72 C73 C74 0.1(5)
C72 C73 C74 C75 2.0(5)
C73 C74 C75 C76 -1.9(5)
C72 C71 C76 C75 2.3(4)
B2 C71 C76 C75 -177.7(3)
C74 C75 C76 C71 -0.3(5)
C82 C77 C78 C79 0.6(5)
B2 C77 C78 C79 177.1(3)
C77 C78 C79 C80 1.2(6)
C78 C79 C80 C81 -1.3(6)
C79 C80 C81 C82 -0.2(6)
C80 C81 C82 C77 2.1(5)
C78 C77 C82 C81 -2.2(4)
B2 C77 C82 C81 -178.8(3)
C88 C83 C84 C85 0.4(4)
B2 C83 C84 C85 178.9(3)
C83 C84 C85 C86 0.3(5)
C84 C85 C86 C87 -0.8(5)
C85 C86 C87 C88 0.6(5)
C86 C87 C88 C83 0.1(4)
C84 C83 C88 C87 -0.6(4)
B2 C83 C88 C87 -179.1(3)
C94 C89 C90 C91 0.0(4)
B2 C89 C90 C91 179.5(2)
C89 C90 C91 C92 -0.6(4)
C90 C91 C92 C93 0.7(4)
C91 C92 C93 C94 -0.2(4)
C92 C93 C94 C89 -0.4(5)
C90 C89 C94 C93 0.5(4)
B2 C89 C94 C93 -179.0(3)
C2 C1 N1 C5 0.4(5)
C2 C1 N1 Fe1 -175.8(3)
C4 C5 N1 C1 0.2(5)
C6 C5 N1 C1 178.2(3)
C4 C5 N1 Fe1 176.9(3)
C6 C5 N1 Fe1 -5.1(4)
C7 C6 N2 C17 1.0(5)
C5 C6 N2 C17 -175.4(3)
C7 C6 N2 Fe1 -179.2(3)
C5 C6 N2 Fe1 4.4(4)
C9 C17 N2 C6 2.0(4)
C16 C17 N2 C6 178.2(3)
C9 C17 N2 Fe1 -177.8(2)
C16 C17 N2 Fe1 -1.6(3)
C14 C15 N3 C16 3.0(5)
C18 C15 N3 C16 -176.0(3)
C14 C15 N3 Fe1 -164.1(3)
C18 C15 N3 Fe1 17.0(5)
C12 C16 N3 C15 0.9(5)
C17 C16 N3 C15 -176.2(3)
C12 C16 N3 Fe1 170.6(3)
C17 C16 N3 Fe1 -6.6(3)
C25 C24 N4 C28 -0.3(5)
C25 C24 N4 Fe1 -174.1(3)
C27 C28 N4 C24 1.3(4)
C29 C28 N4 C24 -178.2(3)
C27 C28 N4 Fe1 175.9(2)
C29 C28 N4 Fe1 -3.7(3)
C30 C29 N5 C40 0.5(4)
C28 C29 N5 C40 -178.2(2)
C30 C29 N5 Fe1 -177.2(2)
C28 C29 N5 Fe1 4.1(3)
C32 C40 N5 C29 1.3(4)
C39 C40 N5 C29 178.4(2)
C32 C40 N5 Fe1 179.1(2)
C39 C40 N5 Fe1 -3.8(3)
C37 C38 N6 C39 2.9(4)
C41 C38 N6 C39 -173.1(2)
C37 C38 N6 Fe1 -164.9(2)
C41 C38 N6 Fe1 19.0(4)
C35 C39 N6 C38 2.4(4)
C40 C39 N6 C38 -175.1(2)
C35 C39 N6 Fe1 172.9(2)
C40 C39 N6 Fe1 -4.7(3)
C52 C47 B1 C65 135.8(4)
C48 C47 B1 C65 -50.7(5)
C52 C47 B1 C53 14.3(5)
C48 C47 B1 C53 -172.3(4)
C52 C47 B1 C59 -103.3(4)
C48 C47 B1 C59 70.1(4)
C66 C65 B1 C47 130.2(5)
C70 C65 B1 C47 -50.2(5)
C66 C65 B1 C53 -107.2(5)
C70 C65 B1 C53 72.5(5)
C66 C65 B1 C59 11.2(6)
C70 C65 B1 C59 -169.2(4)
C58 C53 B1 C47 112.1(4)
C54 C53 B1 C47 -66.4(4)
C58 C53 B1 C65 -8.5(5)
C54 C53 B1 C65 173.0(3)
C58 C53 B1 C59 -129.5(3)
C54 C53 B1 C59 52.0(4)
C60 C59 B1 C47 178.5(3)
C64 C59 B1 C47 1.7(4)
C60 C59 B1 C65 -62.4(4)
C64 C59 B1 C65 120.8(3)
C60 C59 B1 C53 57.8(4)
C64 C59 B1 C53 -119.0(3)
C78 C77 B2 C89 -122.2(3)
C82 C77 B2 C89 54.1(3)
C78 C77 B2 C71 -0.9(4)
C82 C77 B2 C71 175.5(3)
C78 C77 B2 C83 117.3(3)
C82 C77 B2 C83 -66.4(3)
C90 C89 B2 C77 -146.2(3)
C94 C89 B2 C77 33.3(3)
C90 C89 B2 C71 93.3(3)
C94 C89 B2 C71 -87.2(3)
C90 C89 B2 C83 -24.9(4)
C94 C89 B2 C83 154.6(2)
C76 C71 B2 C77 -97.7(3)
C72 C71 B2 C77 82.4(3)
C76 C71 B2 C89 21.2(4)
C72 C71 B2 C89 -158.8(3)
C76 C71 B2 C83 141.4(3)
C72 C71 B2 C83 -38.6(3)
C88 C83 B2 C77 14.7(4)
C84 C83 B2 C77 -163.6(2)
C88 C83 B2 C89 -104.1(3)
C84 C83 B2 C89 77.6(3)
C88 C83 B2 C71 134.8(3)
C84 C83 B2 C71 -43.6(3)
